data_7712727
loop_
_publ_author_name
'Fischer, Paul J.'
'Roe, Charley B.'
'Stephenson, Jasmine N.'
'Dunscomb, Rachel J.'
'Carthy, Camille L.'
'Nataro, Chip'
'Young, Jr, Victor G'

_publ_section_title
;
 Exploring opportunities for tuning phenyltris(pyrazol-1-yl)borate
 donation by varying the extent of phenyl substituent fluorination.
;
_journal_name_full 'Dalton transactions (Cambridge, England : 2003)'
_journal_paper_doi 10.1039/d3dt00735a
_journal_year 2023
_chemical_formula_moiety 'C30 H22 B2 F6 Fe N12'
_chemical_formula_sum 'C30 H22 B2 F6 Fe N12'
_chemical_formula_weight 742.06
_chemical_name_common 22110z
_space_group_crystal_system monoclinic
_space_group_IT_number 15
_space_group_name_Hall '-C 2yc'
_space_group_name_H-M_alt 'C 1 2/c 1'
_atom_sites_solution_hydrogens geom
_audit_creation_method SHELXL-2018/3
_audit_update_record
;
2023-02-23 deposited with the CCDC.	2023-03-29 downloaded from the CCDC.
;
_cell_angle_alpha 90
_cell_angle_beta 122.375(2)
_cell_angle_gamma 90
_cell_formula_units_Z 4
_cell_length_a 27.4242(11)
_cell_length_b 9.1455(4)
_cell_length_c 15.1202(5)
_cell_measurement_reflns_used 2997
_cell_measurement_temperature 150(2)
_cell_measurement_theta_max 30.51
_cell_measurement_theta_min 2.60
_cell_volume 3202.8(2)
_computing_cell_refinement 'Bruker SAINT'
_computing_data_collection 'Bruker APEX3'
_computing_data_reduction 'Bruker SAINT'
_computing_molecular_graphics 'Bruker SHELXTL'
_computing_publication_material 'Bruker SHELXTL'
_computing_structure_refinement 'SHELXL-2018/3 (Sheldrick 2015)'
_computing_structure_solution 'SHELXT-2018/2 (Sheldrick 2015)'
_diffrn_ambient_temperature 150(2)
_diffrn_measured_fraction_theta_full 0.999
_diffrn_measured_fraction_theta_max 0.988
_diffrn_measurement_device_type 'Bruker PHOTON-III CPAD'
_diffrn_measurement_method '\f and \w scans'
_diffrn_radiation_type MoK\a
_diffrn_radiation_wavelength 0.71073
_diffrn_reflns_av_R_equivalents 0.0333
_diffrn_reflns_av_unetI/netI 0.0512
_diffrn_reflns_Laue_measured_fraction_full 0.999
_diffrn_reflns_Laue_measured_fraction_max 0.988
_diffrn_reflns_limit_h_max 39
_diffrn_reflns_limit_h_min -28
_diffrn_reflns_limit_k_max 10
_diffrn_reflns_limit_k_min -13
_diffrn_reflns_limit_l_max 20
_diffrn_reflns_limit_l_min -21
_diffrn_reflns_number 12223
_diffrn_reflns_point_group_measured_fraction_full 0.999
_diffrn_reflns_point_group_measured_fraction_max 0.988
_diffrn_reflns_theta_full 25.242
_diffrn_reflns_theta_max 30.547
_diffrn_reflns_theta_min 2.394
_diffrn_source micro-focus
_exptl_absorpt_coefficient_mu 0.550
_exptl_absorpt_correction_T_max 0.5644
_exptl_absorpt_correction_T_min 0.4597
_exptl_absorpt_correction_type multi-scan
_exptl_absorpt_process_details 'SADABS-2016/2, (Sheldrick, 2016)'
_exptl_crystal_colour red
_exptl_crystal_density_diffrn 1.539
_exptl_crystal_description Needle
_exptl_crystal_F_000 1504
_exptl_crystal_recrystallization_method 'Re-crystallisation from solvent: THF/pentane'
_exptl_crystal_size_max 0.170
_exptl_crystal_size_mid 0.065
_exptl_crystal_size_min 0.025
_exptl_transmission_factor_max 0.5644
_exptl_transmission_factor_min 0.4597
_refine_diff_density_max 0.311
_refine_diff_density_min -0.470
_refine_diff_density_rms 0.055
_refine_ls_extinction_method none
_refine_ls_goodness_of_fit_ref 1.029
_refine_ls_hydrogen_treatment constr
_refine_ls_matrix_type full
_refine_ls_number_parameters 350
_refine_ls_number_reflns 4838
_refine_ls_number_restraints 264
_refine_ls_restrained_S_all 1.021
_refine_ls_R_factor_all 0.0589
_refine_ls_R_factor_gt 0.0390
_refine_ls_shift/su_max 0.005
_refine_ls_shift/su_mean 0.000
_refine_ls_structure_factor_coef Fsqd
_refine_ls_weighting_details 'w=1/[\s^2^(Fo^2^)+(0.0342P)^2^+2.0347P] where P=(Fo^2^+2Fc^2^)/3'
_refine_ls_weighting_scheme calc
_refine_ls_wR_factor_gt 0.0900
_refine_ls_wR_factor_ref 0.0999
_reflns_Friedel_coverage 0.000
_reflns_number_gt 3609
_reflns_number_total 4838
_reflns_threshold_expression 'I > 2\s(I)'
_cod_data_source_file d3dt00735a2.cif
_cod_data_source_block 22110z
_cod_original_sg_symbol_H-M 'C 2/c'
_cod_database_code 7712727
_shelx_shelxl_version_number 2018/3
_shelx_space_group_comment
;
The symmetry employed for this shelxl refinement is uniquely defined
by the following loop, which should always be used as a source of
symmetry information in preference to the above space-group names.
They are only intended as comments.
;
_shelx_estimated_absorpt_t_min 0.912
_shelx_estimated_absorpt_t_max 0.986

loop_
_space_group_symop_operation_xyz
'x, y, z'
'-x, y, -z+1/2'
'x+1/2, y+1/2, z'
'-x+1/2, y+1/2, -z+1/2'
'-x, -y, -z'
'x, -y, z-1/2'
'-x+1/2, -y+1/2, -z'
'x+1/2, -y+1/2, z-1/2'

loop_
_atom_site_label
_atom_site_type_symbol
_atom_site_fract_x
_atom_site_fract_y
_atom_site_fract_z
_atom_site_U_iso_or_equiv
_atom_site_adp_type
_atom_site_occupancy
_atom_site_site_symmetry_order
_atom_site_calc_flag
_atom_site_refinement_flags_posn
_atom_site_refinement_flags_adp
_atom_site_refinement_flags_occupancy
_atom_site_disorder_assembly
_atom_site_disorder_group
Fe1 Fe 0.250000 0.250000 0.500000 0.02020(9) Uani 1 2 d S . P . .
N1 N 0.29350(15) 0.4333(4) 0.5372(2) 0.0215(6) Uani 0.804(2) 1 d D . P A 1
N2 N 0.34294(13) 0.4477(3) 0.53660(15) 0.0222(5) Uani 0.804(2) 1 d D . P A 1
C1 C 0.2822(3) 0.5637(6) 0.5614(7) 0.0249(9) Uani 0.804(2) 1 d D . P A 1
H1A H 0.251002 0.583546 0.570016 0.030 Uiso 0.804(2) 1 calc R U P A 1
C2 C 0.3226(3) 0.6674(6) 0.5723(5) 0.0281(9) Uani 0.804(2) 1 d D . P A 1
H2A H 0.323978 0.768699 0.587482 0.034 Uiso 0.804(2) 1 calc R U P A 1
C3 C 0.3600(6) 0.5890(12) 0.5562(19) 0.0282(6) Uani 0.804(2) 1 d D . P A 1
H3A H 0.392695 0.628104 0.558398 0.034 Uiso 0.804(2) 1 calc R U P A 1
N3 N 0.32379(15) 0.1526(5) 0.5946(3) 0.0217(5) Uani 0.804(2) 1 d D . P A 1
N4 N 0.36996(12) 0.1849(3) 0.5866(2) 0.0217(4) Uani 0.804(2) 1 d D . P A 1
C4 C 0.34184(14) 0.0521(4) 0.6699(3) 0.0268(6) Uani 0.804(2) 1 d D . P A 1
H4A H 0.318412 0.009501 0.691787 0.032 Uiso 0.804(2) 1 calc R U P A 1
C5 C 0.39957(12) 0.0182(3) 0.7117(2) 0.0332(6) Uani 0.804(2) 1 d D . P A 1
H5A H 0.422692 -0.049382 0.766163 0.040 Uiso 0.804(2) 1 calc R U P A 1
C6 C 0.41593(12) 0.1036(3) 0.6573(2) 0.0295(6) Uani 0.804(2) 1 d D . P A 1
H6A H 0.453237 0.105416 0.667439 0.035 Uiso 0.804(2) 1 calc R U P A 1
N5 N 0.26420(11) 0.2226(6) 0.3870(2) 0.0221(5) Uani 0.804(2) 1 d D . P A 1
N6 N 0.31530(10) 0.2626(5) 0.39836(18) 0.0228(4) Uani 0.804(2) 1 d D . P A 1
C7 C 0.22787(15) 0.1923(5) 0.2854(3) 0.0261(6) Uani 0.804(2) 1 d D . P A 1
H7A H 0.189175 0.160197 0.255386 0.031 Uiso 0.804(2) 1 calc R U P A 1
C8 C 0.25441(13) 0.2142(3) 0.2296(2) 0.0306(6) Uani 0.804(2) 1 d D . P A 1
H8A H 0.238140 0.200284 0.156710 0.037 Uiso 0.804(2) 1 calc R U P A 1
C9 C 0.30942(12) 0.2603(3) 0.30327(19) 0.0276(5) Uani 0.804(2) 1 d D . P A 1
H9A H 0.338425 0.286272 0.289861 0.033 Uiso 0.804(2) 1 calc R U P A 1
B1 B 0.36511(11) 0.3071(3) 0.51027(17) 0.0223(5) Uani 0.804(2) 1 d D . P A 1
C10 C 0.42762(9) 0.3201(2) 0.52514(16) 0.0264(4) Uani 0.804(2) 1 d D . P A 1
C11 C 0.4438(4) 0.2278(6) 0.4720(9) 0.0362(7) Uani 0.804(2) 1 d D . P A 1
H11A H 0.415734 0.165435 0.418729 0.043 Uiso 0.804(2) 1 calc R U P A 1
C12 C 0.49942(11) 0.2248(3) 0.49466(19) 0.0439(7) Uani 0.804(2) 1 d D . P A 1
F1 F 0.51300(15) 0.1352(5) 0.4378(4) 0.0713(10) Uani 0.804(2) 1 d D . P A 1
C13 C 0.54163(9) 0.3102(3) 0.57184(17) 0.0399(6) Uani 0.804(2) 1 d D . P A 1
F2 F 0.59607(6) 0.3052(2) 0.59380(12) 0.0611(6) Uani 0.804(2) 1 d D . P A 1
C14 C 0.52705(10) 0.3996(3) 0.62708(17) 0.0371(5) Uani 0.804(2) 1 d D . P A 1
F3 F 0.56917(7) 0.4814(3) 0.70506(14) 0.0582(5) Uani 0.804(2) 1 d D . P A 1
C15 C 0.47176(9) 0.4049(3) 0.60573(16) 0.0326(5) Uani 0.804(2) 1 d D . P A 1
H15A H 0.463191 0.466950 0.646066 0.039 Uiso 0.804(2) 1 calc R U P A 1
N1' N 0.2877(7) 0.4452(19) 0.5178(13) 0.0215(6) Uani 0.196(2) 1 d D . P A 2
N2' N 0.3356(6) 0.4560(15) 0.5118(9) 0.0222(5) Uani 0.196(2) 1 d D . P A 2
C1' C 0.2821(15) 0.576(3) 0.551(3) 0.0249(9) Uani 0.196(2) 1 d D . P A 2
H1'A H 0.249384 0.605986 0.552553 0.030 Uiso 0.196(2) 1 calc R U P A 2
C2' C 0.3309(13) 0.660(3) 0.584(3) 0.0281(9) Uani 0.196(2) 1 d D . P A 2
H2' H 0.340377 0.750538 0.620565 0.034 Uiso 0.196(2) 1 calc R U P A 2
C3' C 0.363(3) 0.586(5) 0.554(8) 0.0282(6) Uani 0.196(2) 1 d D . P A 2
H3' H 0.397163 0.618645 0.560237 0.034 Uiso 0.196(2) 1 calc R U P A 2
N3' N 0.3269(7) 0.164(2) 0.5823(14) 0.0217(5) Uani 0.196(2) 1 d D . P A 2
N4' N 0.3702(6) 0.2070(17) 0.5683(10) 0.0217(4) Uani 0.196(2) 1 d D . P A 2
C4' C 0.3489(6) 0.081(2) 0.6664(15) 0.0268(6) Uani 0.196(2) 1 d D . P A 2
H4' H 0.327843 0.039417 0.693732 0.032 Uiso 0.196(2) 1 calc R U P A 2
C5' C 0.4078(6) 0.0638(14) 0.7088(12) 0.0332(6) Uani 0.196(2) 1 d D . P A 2
H5' H 0.434181 0.007232 0.768263 0.040 Uiso 0.196(2) 1 calc R U P A 2
C6' C 0.4197(6) 0.1448(16) 0.6473(12) 0.0295(6) Uani 0.196(2) 1 d D . P A 2
H6' H 0.456904 0.156361 0.657722 0.035 Uiso 0.196(2) 1 calc R U P A 2
N5' N 0.2537(6) 0.225(3) 0.3731(11) 0.0221(5) Uani 0.196(2) 1 d D . P A 2
N6' N 0.3035(5) 0.258(2) 0.3793(9) 0.0228(4) Uani 0.196(2) 1 d D . P A 2
C7' C 0.2171(7) 0.168(2) 0.2802(13) 0.0261(6) Uani 0.196(2) 1 d D . P A 2
H7' H 0.179646 0.131271 0.256916 0.031 Uiso 0.196(2) 1 calc R U P A 2
C8' C 0.2429(6) 0.1699(16) 0.2228(10) 0.0306(6) Uani 0.196(2) 1 d D . P A 2
H8' H 0.226164 0.136775 0.152780 0.037 Uiso 0.196(2) 1 calc R U P A 2
C9' C 0.2956(6) 0.2271(17) 0.2837(10) 0.0276(5) Uani 0.196(2) 1 d D . P A 2
H9' H 0.322821 0.243324 0.264224 0.033 Uiso 0.196(2) 1 calc R U P A 2
B1' B 0.3556(5) 0.3162(13) 0.4808(7) 0.0223(5) Uani 0.196(2) 1 d D . P A 2
C10' C 0.4057(3) 0.3498(9) 0.4580(7) 0.0290(19) Uani 0.196(2) 1 d D . P A 2
C11' C 0.4428(16) 0.243(2) 0.464(4) 0.0362(7) Uani 0.196(2) 1 d D . P A 2
H11' H 0.444135 0.150978 0.494519 0.043 Uiso 0.196(2) 1 calc R U P A 2
C12' C 0.4777(4) 0.2668(12) 0.4256(8) 0.042(3) Uani 0.196(2) 1 d D . P A 2
F1' F 0.5205(8) 0.166(3) 0.4502(19) 0.0713(10) Uani 0.196(2) 1 d D . P A 2
C13' C 0.4727(4) 0.3918(12) 0.3708(7) 0.044(3) Uani 0.196(2) 1 d D . P A 2
F2' F 0.5036(3) 0.4093(10) 0.3263(5) 0.062(2) Uani 0.196(2) 1 d D . P A 2
C14' C 0.4344(4) 0.4971(11) 0.3607(7) 0.039(2) Uani 0.196(2) 1 d D . P A 2
F3' F 0.4296(4) 0.6219(11) 0.3072(6) 0.064(2) Uani 0.196(2) 1 d D . P A 2
C15' C 0.4024(4) 0.4790(11) 0.4036(7) 0.036(2) Uani 0.196(2) 1 d D . P A 2
H15' H 0.377012 0.554979 0.397063 0.044 Uiso 0.196(2) 1 calc R U P A 2

loop_
_atom_site_aniso_label
_atom_site_aniso_U_11
_atom_site_aniso_U_22
_atom_site_aniso_U_33
_atom_site_aniso_U_23
_atom_site_aniso_U_13
_atom_site_aniso_U_12
Fe1 0.01972(15) 0.02176(16) 0.02041(14) -0.00087(12) 0.01161(12) 0.00113(12)
N1 0.0227(11) 0.0230(10) 0.0211(15) 0.0012(10) 0.0132(11) 0.0012(7)
N2 0.0229(11) 0.0253(8) 0.0201(13) 0.0002(9) 0.0126(11) -0.0002(7)
C1 0.0299(8) 0.0232(13) 0.023(2) 0.0019(13) 0.0146(11) 0.0052(9)
C2 0.031(2) 0.0223(10) 0.025(2) 0.0007(12) 0.0117(19) 0.0024(12)
C3 0.0298(16) 0.0273(10) 0.0282(15) -0.0016(8) 0.0159(11) -0.0062(11)
N3 0.0214(8) 0.0247(11) 0.0214(12) -0.0001(8) 0.0130(6) 0.0006(7)
N4 0.0184(7) 0.0260(13) 0.0197(12) 0.0019(7) 0.0095(8) 0.0022(7)
C4 0.0294(12) 0.0237(18) 0.0262(8) 0.0035(11) 0.0142(9) 0.0004(10)
C5 0.0305(13) 0.0320(17) 0.0306(9) 0.0105(12) 0.0120(9) 0.0071(11)
C6 0.0212(9) 0.0321(18) 0.0302(11) 0.0035(12) 0.0105(8) 0.0044(11)
N5 0.0182(14) 0.0278(8) 0.0186(11) 0.0003(10) 0.0088(10) 0.0023(13)
N6 0.0209(13) 0.0293(8) 0.0201(11) -0.0006(11) 0.0123(10) 0.0013(12)
C7 0.0223(16) 0.0315(19) 0.0216(8) -0.0008(9) 0.0097(11) -0.0014(10)
C8 0.0333(16) 0.039(2) 0.0214(8) 0.0010(11) 0.0161(11) 0.0001(11)
C9 0.0281(15) 0.0366(18) 0.0229(12) 0.0006(9) 0.0168(12) 0.0007(10)
B1 0.0215(12) 0.0267(10) 0.0199(13) -0.0006(10) 0.0119(11) 0.0001(9)
C10 0.0221(10) 0.0344(12) 0.0238(10) 0.0009(8) 0.0129(8) -0.0018(8)
C11 0.0233(9) 0.0548(18) 0.029(2) -0.0082(13) 0.0131(12) 0.0002(11)
C12 0.0293(12) 0.073(2) 0.0318(12) -0.0068(12) 0.0179(10) 0.0068(12)
F1 0.0294(13) 0.126(3) 0.0554(16) -0.0404(14) 0.0208(12) 0.0053(15)
C13 0.0209(11) 0.0714(18) 0.0284(10) 0.0086(11) 0.0138(9) 0.0001(11)
F2 0.0212(7) 0.1208(17) 0.0411(8) 0.0054(9) 0.0166(6) -0.0009(8)
C14 0.0246(11) 0.0530(15) 0.0260(10) 0.0017(10) 0.0085(9) -0.0094(10)
F3 0.0299(9) 0.0858(16) 0.0437(10) -0.0155(10) 0.0095(7) -0.0227(10)
C15 0.0274(11) 0.0418(13) 0.0259(9) -0.0012(9) 0.0126(8) -0.0043(9)
N1' 0.0227(11) 0.0230(10) 0.0211(15) 0.0012(10) 0.0132(11) 0.0012(7)
N2' 0.0229(11) 0.0253(8) 0.0201(13) 0.0002(9) 0.0126(11) -0.0002(7)
C1' 0.0299(8) 0.0232(13) 0.023(2) 0.0019(13) 0.0146(11) 0.0052(9)
C2' 0.031(2) 0.0223(10) 0.025(2) 0.0007(12) 0.0117(19) 0.0024(12)
C3' 0.0298(16) 0.0273(10) 0.0282(15) -0.0016(8) 0.0159(11) -0.0062(11)
N3' 0.0214(8) 0.0247(11) 0.0214(12) -0.0001(8) 0.0130(6) 0.0006(7)
N4' 0.0184(7) 0.0260(13) 0.0197(12) 0.0019(7) 0.0095(8) 0.0022(7)
C4' 0.0294(12) 0.0237(18) 0.0262(8) 0.0035(11) 0.0142(9) 0.0004(10)
C5' 0.0305(13) 0.0320(17) 0.0306(9) 0.0105(12) 0.0120(9) 0.0071(11)
C6' 0.0212(9) 0.0321(18) 0.0302(11) 0.0035(12) 0.0105(8) 0.0044(11)
N5' 0.0182(14) 0.0278(8) 0.0186(11) 0.0003(10) 0.0088(10) 0.0023(13)
N6' 0.0209(13) 0.0293(8) 0.0201(11) -0.0006(11) 0.0123(10) 0.0013(12)
C7' 0.0223(16) 0.0315(19) 0.0216(8) -0.0008(9) 0.0097(11) -0.0014(10)
C8' 0.0333(16) 0.039(2) 0.0214(8) 0.0010(11) 0.0161(11) 0.0001(11)
C9' 0.0281(15) 0.0366(18) 0.0229(12) 0.0006(9) 0.0168(12) 0.0007(10)
B1' 0.0215(12) 0.0267(10) 0.0199(13) -0.0006(10) 0.0119(11) 0.0001(9)
C10' 0.023(4) 0.033(5) 0.027(4) -0.005(4) 0.010(4) -0.004(3)
C11' 0.0233(9) 0.0548(18) 0.029(2) -0.0082(13) 0.0131(12) 0.0002(11)
C12' 0.019(4) 0.065(7) 0.033(5) -0.002(5) 0.006(4) 0.000(4)
F1' 0.0294(13) 0.126(3) 0.0554(16) -0.0404(14) 0.0208(12) 0.0053(15)
C13' 0.034(5) 0.071(8) 0.032(5) -0.002(5) 0.020(4) -0.004(5)
F2' 0.039(4) 0.111(7) 0.043(3) 0.008(4) 0.026(3) -0.005(4)
C14' 0.036(5) 0.055(7) 0.022(4) -0.001(4) 0.014(4) -0.015(5)
F3' 0.058(5) 0.085(7) 0.054(4) 0.020(5) 0.033(4) -0.010(5)
C15' 0.036(5) 0.044(6) 0.029(4) -0.004(4) 0.018(4) -0.004(4)

loop_
_atom_type_symbol
_atom_type_description
_atom_type_scat_dispersion_real
_atom_type_scat_dispersion_imag
_atom_type_scat_source
C C 0.0033 0.0016 'International Tables Vol C Tables 4.2.6.8 and 6.1.1.4'
H H 0.0000 0.0000 'International Tables Vol C Tables 4.2.6.8 and 6.1.1.4'
B B 0.0013 0.0007 'International Tables Vol C Tables 4.2.6.8 and 6.1.1.4'
F F 0.0171 0.0103 'International Tables Vol C Tables 4.2.6.8 and 6.1.1.4'
Fe Fe 0.3463 0.8444 'International Tables Vol C Tables 4.2.6.8 and 6.1.1.4'
N N 0.0061 0.0033 'International Tables Vol C Tables 4.2.6.8 and 6.1.1.4'

loop_
_geom_angle_atom_site_label_1
_geom_angle_atom_site_label_2
_geom_angle_atom_site_label_3
_geom_angle
_geom_angle_site_symmetry_1
_geom_angle_site_symmetry_3
_geom_angle_publ_flag
N1 Fe1 N1 180.0 7_556 . ?
N1 Fe1 N3 93.02(16) 7_556 . ?
N1 Fe1 N3 86.98(16) . . ?
N1 Fe1 N3 86.98(16) 7_556 7_556 ?
N1 Fe1 N3 93.02(16) . 7_556 ?
N3 Fe1 N3 180.0 . 7_556 ?
N1 Fe1 N5 89.13(16) 7_556 7_556 ?
N1 Fe1 N5 90.87(16) . 7_556 ?
N3 Fe1 N5 91.79(14) . 7_556 ?
N3 Fe1 N5 88.21(14) 7_556 7_556 ?
N1 Fe1 N5 90.87(16) 7_556 . ?
N1 Fe1 N5 89.13(16) . . ?
N3 Fe1 N5 88.21(14) . . ?
N3 Fe1 N5 91.79(14) 7_556 . ?
N5 Fe1 N5 180.0(3) 7_556 . ?
N1 Fe1 N3' 83.0(7) 7_556 7_556 ?
N1 Fe1 N3' 97.0(7) . 7_556 ?
N3 Fe1 N3' 172.2(4) . 7_556 ?
N3 Fe1 N3' 7.8(4) 7_556 7_556 ?
N5 Fe1 N3' 81.5(5) 7_556 7_556 ?
N5 Fe1 N3' 98.5(5) . 7_556 ?
N3' Fe1 N5' 88.5(7) . . ?
N3' Fe1 N5' 91.5(7) 7_556 . ?
N1 Fe1 N5' 92.1(6) 7_556 7_556 ?
N1 Fe1 N5' 87.9(6) . 7_556 ?
N3 Fe1 N5' 85.0(6) . 7_556 ?
N3 Fe1 N5' 95.0(6) 7_556 7_556 ?
N5 Fe1 N5' 7.3(5) 7_556 7_556 ?
N5 Fe1 N5' 172.7(5) . 7_556 ?
N3' Fe1 N5' 91.5(7) . 7_556 ?
N3' Fe1 N5' 88.5(7) 7_556 7_556 ?
N5' Fe1 N5' 180.0(14) . 7_556 ?
N1 Fe1 N1' 7.7(5) 7_556 7_556 ?
N1 Fe1 N1' 172.3(5) . 7_556 ?
N3 Fe1 N1' 87.2(5) . 7_556 ?
N3 Fe1 N1' 92.8(5) 7_556 7_556 ?
N5 Fe1 N1' 84.3(5) 7_556 7_556 ?
N5 Fe1 N1' 95.7(5) . 7_556 ?
N3' Fe1 N1' 88.2(7) . . ?
N3' Fe1 N1' 91.8(7) 7_556 . ?
N5' Fe1 N1' 86.7(7) . . ?
N5' Fe1 N1' 93.3(7) 7_556 . ?
N1' Fe1 N1' 180.0 7_556 . ?
C1 N1 N2 107.1(3) . . ?
C1 N1 Fe1 130.6(3) . . ?
N2 N1 Fe1 122.3(3) . . ?
C3 N2 N1 108.5(3) . . ?
C3 N2 B1 135.0(3) . . ?
N1 N2 B1 116.5(3) . . ?
N1 C1 C2 110.7(3) . . ?
N1 C1 H1A 124.6 . . ?
C2 C1 H1A 124.6 . . ?
C3 C2 C1 104.1(4) . . ?
C3 C2 H2A 128.0 . . ?
C1 C2 H2A 128.0 . . ?
N2 C3 C2 109.6(4) . . ?
N2 C3 H3A 125.2 . . ?
C2 C3 H3A 125.2 . . ?
C4 N3 N4 106.6(3) . . ?
C4 N3 Fe1 134.6(2) . . ?
N4 N3 Fe1 118.74(19) . . ?
C6 N4 N3 109.0(2) . . ?
C6 N4 B1 130.6(2) . . ?
N3 N4 B1 120.3(2) . . ?
N3 C4 C5 110.7(2) . . ?
N3 C4 H4A 124.6 . . ?
C5 C4 H4A 124.6 . . ?
C6 C5 C4 105.0(2) . . ?
C6 C5 H5A 127.5 . . ?
C4 C5 H5A 127.5 . . ?
N4 C6 C5 108.7(2) . . ?
N4 C6 H6A 125.7 . . ?
C5 C6 H6A 125.7 . . ?
C7 N5 N6 106.4(3) . . ?
C7 N5 Fe1 130.8(2) . . ?
N6 N5 Fe1 121.7(2) . . ?
C9 N6 N5 109.3(2) . . ?
C9 N6 B1 133.9(2) . . ?
N5 N6 B1 116.8(2) . . ?
N5 C7 C8 110.9(3) . . ?
N5 C7 H7A 124.5 . . ?
C8 C7 H7A 124.5 . . ?
C9 C8 C7 104.8(2) . . ?
C9 C8 H8A 127.6 . . ?
C7 C8 H8A 127.6 . . ?
N6 C9 C8 108.6(2) . . ?
N6 C9 H9A 125.7 . . ?
C8 C9 H9A 125.7 . . ?
N6 B1 N4 107.1(2) . . ?
N6 B1 N2 104.9(2) . . ?
N4 B1 N2 106.9(2) . . ?
N6 B1 C10 114.9(2) . . ?
N4 B1 C10 106.68(19) . . ?
N2 B1 C10 115.8(2) . . ?
C11 C10 C15 116.3(5) . . ?
C11 C10 B1 121.3(4) . . ?
C15 C10 B1 121.38(19) . . ?
C12 C11 C10 121.5(8) . . ?
C12 C11 H11A 119.2 . . ?
C10 C11 H11A 119.2 . . ?
C13 C12 C11 121.5(5) . . ?
C13 C12 F1 119.0(3) . . ?
C11 C12 F1 119.5(5) . . ?
F2 C13 C12 120.8(2) . . ?
F2 C13 C14 121.1(2) . . ?
C12 C13 C14 118.1(2) . . ?
F3 C14 C15 120.4(2) . . ?
F3 C14 C13 118.0(2) . . ?
C15 C14 C13 121.6(2) . . ?
C14 C15 C10 121.0(2) . . ?
C14 C15 H15A 119.5 . . ?
C10 C15 H15A 119.5 . . ?
C1' N1' N2' 105.7(13) . . ?
C1' N1' Fe1 133.5(14) . . ?
N2' N1' Fe1 120.0(11) . . ?
C3' N2' N1' 109.5(13) . . ?
C3' N2' B1' 131.7(16) . . ?
N1' N2' B1' 117.7(12) . . ?
N1' C1' C2' 110.4(15) . . ?
N1' C1' H1'A 124.8 . . ?
C2' C1' H1'A 124.8 . . ?
C3' C2' C1' 105.5(15) . . ?
C3' C2' H2' 127.2 . . ?
C1' C2' H2' 127.2 . . ?
C2' C3' N2' 107.9(14) . . ?
C2' C3' H3' 126.0 . . ?
N2' C3' H3' 126.0 . . ?
C4' N3' N4' 109.2(11) . . ?
C4' N3' Fe1 128.8(11) . . ?
N4' N3' Fe1 121.1(10) . . ?
C6' N4' N3' 106.6(10) . . ?
C6' N4' B1' 135.0(11) . . ?
N3' N4' B1' 118.2(11) . . ?
N3' C4' C5' 109.1(11) . . ?
N3' C4' H4' 125.5 . . ?
C5' C4' H4' 125.5 . . ?
C6' C5' C4' 105.6(10) . . ?
C6' C5' H5' 127.2 . . ?
C4' C5' H5' 127.2 . . ?
C5' C6' N4' 109.6(10) . . ?
C5' C6' H6' 125.2 . . ?
N4' C6' H6' 125.2 . . ?
C7' N5' N6' 109.0(11) . . ?
C7' N5' Fe1 132.1(12) . . ?
N6' N5' Fe1 118.6(9) . . ?
N5' N6' C9' 107.3(10) . . ?
N5' N6' B1' 121.0(11) . . ?
C9' N6' B1' 131.7(11) . . ?
N5' C7' C8' 108.0(11) . . ?
N5' C7' H7' 126.0 . . ?
C8' C7' H7' 126.0 . . ?
C9' C8' C7' 107.5(10) . . ?
C9' C8' H8' 126.2 . . ?
C7' C8' H8' 126.2 . . ?
C8' C9' N6' 108.0(10) . . ?
C8' C9' H9' 126.0 . . ?
N6' C9' H9' 126.0 . . ?
N6' B1' N4' 108.2(11) . . ?
N6' B1' N2' 107.3(11) . . ?
N4' B1' N2' 104.3(9) . . ?
N6' B1' C10' 107.3(8) . . ?
N4' B1' C10' 116.7(9) . . ?
N2' B1' C10' 112.6(9) . . ?
C11' C10' C15' 116.5(11) . . ?
C11' C10' B1' 122.2(10) . . ?
C15' C10' B1' 119.0(7) . . ?
C12' C11' C10' 120.9(17) . . ?
C12' C11' H11' 119.5 . . ?
C10' C11' H11' 119.5 . . ?
C11' C12' C13' 121.4(12) . . ?
C11' C12' F1' 117.6(17) . . ?
C13' C12' F1' 120.9(15) . . ?
F2' C13' C14' 120.8(9) . . ?
F2' C13' C12' 121.0(9) . . ?
C14' C13' C12' 118.2(8) . . ?
C15' C14' F3' 120.4(9) . . ?
C15' C14' C13' 121.1(9) . . ?
F3' C14' C13' 118.5(8) . . ?
C14' C15' C10' 121.6(9) . . ?
C14' C15' H15' 119.2 . . ?
C10' C15' H15' 119.2 . . ?

loop_
_geom_bond_atom_site_label_1
_geom_bond_atom_site_label_2
_geom_bond_distance
_geom_bond_site_symmetry_2
_geom_bond_publ_flag
Fe1 N1 1.958(4) 7_556 ?
Fe1 N1 1.958(4) . ?
Fe1 N3 1.958(3) . ?
Fe1 N3 1.958(3) 7_556 ?
Fe1 N5 1.961(3) 7_556 ?
Fe1 N5 1.961(3) . ?
Fe1 N3' 1.950(16) . ?
Fe1 N3' 1.950(16) 7_556 ?
Fe1 N5' 1.988(15) . ?
Fe1 N5' 1.988(15) 7_556 ?
Fe1 N1' 2.008(18) 7_556 ?
Fe1 N1' 2.008(18) . ?
N1 C1 1.331(4) . ?
N1 N2 1.367(3) . ?
N2 C3 1.352(6) . ?
N2 B1 1.562(3) . ?
C1 C2 1.400(5) . ?
C1 H1A 0.9500 . ?
C2 C3 1.375(5) . ?
C2 H2A 0.9500 . ?
C3 H3A 0.9500 . ?
N3 C4 1.335(3) . ?
N3 N4 1.367(3) . ?
N4 C6 1.357(3) . ?
N4 B1 1.560(3) . ?
C4 C5 1.389(4) . ?
C4 H4A 0.9500 . ?
C5 C6 1.372(3) . ?
C5 H5A 0.9500 . ?
C6 H6A 0.9500 . ?
N5 C7 1.338(3) . ?
N5 N6 1.368(3) . ?
N6 C9 1.358(3) . ?
N6 B1 1.555(3) . ?
C7 C8 1.393(3) . ?
C7 H7A 0.9500 . ?
C8 C9 1.377(3) . ?
C8 H8A 0.9500 . ?
C9 H9A 0.9500 . ?
B1 C10 1.609(3) . ?
C10 C11 1.393(7) . ?
C10 C15 1.404(3) . ?
C11 C12 1.372(7) . ?
C11 H11A 0.9500 . ?
C12 C13 1.366(4) . ?
C12 F1 1.376(4) . ?
C13 F2 1.345(2) . ?
C13 C14 1.372(4) . ?
C14 F3 1.351(3) . ?
C14 C15 1.372(3) . ?
C15 H15A 0.9500 . ?
N1' C1' 1.336(14) . ?
N1' N2' 1.367(13) . ?
N2' C3' 1.360(14) . ?
N2' B1' 1.559(11) . ?
C1' C2' 1.386(14) . ?
C1' H1'A 0.9500 . ?
C2' C3' 1.362(14) . ?
C2' H2' 0.9500 . ?
C3' H3' 0.9500 . ?
N3' C4' 1.318(13) . ?
N3' N4' 1.370(12) . ?
N4' C6' 1.363(12) . ?
N4' B1' 1.530(10) . ?
C4' C5' 1.393(13) . ?
C4' H4' 0.9500 . ?
C5' C6' 1.359(12) . ?
C5' H5' 0.9500 . ?
C6' H6' 0.9500 . ?
N5' C7' 1.321(13) . ?
N5' N6' 1.352(13) . ?
N6' C9' 1.372(12) . ?
N6' B1' 1.527(11) . ?
C7' C8' 1.382(13) . ?
C7' H7' 0.9500 . ?
C8' C9' 1.336(11) . ?
C8' H8' 0.9500 . ?
C9' H9' 0.9500 . ?
B1' C10' 1.616(12) . ?
C10' C11' 1.379(15) . ?
C10' C15' 1.414(11) . ?
C11' C12' 1.374(16) . ?
C11' H11' 0.9500 . ?
C12' C13' 1.376(12) . ?
C12' F1' 1.379(15) . ?
C13' F2' 1.345(9) . ?
C13' C14' 1.372(12) . ?
C14' C15' 1.353(10) . ?
C14' F3' 1.365(11) . ?
C15' H15' 0.9500 . ?

loop_
_geom_torsion_atom_site_label_1
_geom_torsion_atom_site_label_2
_geom_torsion_atom_site_label_3
_geom_torsion_atom_site_label_4
_geom_torsion
_geom_torsion_site_symmetry_1
_geom_torsion_site_symmetry_2
_geom_torsion_site_symmetry_3
_geom_torsion_site_symmetry_4
_geom_torsion_publ_flag
C1 N1 N2 C3 -2.6(13) . . . . ?
Fe1 N1 N2 C3 174.5(12) . . . . ?
C1 N1 N2 B1 179.8(4) . . . . ?
Fe1 N1 N2 B1 -3.1(3) . . . . ?
N2 N1 C1 C2 2.7(8) . . . . ?
Fe1 N1 C1 C2 -174.0(4) . . . . ?
N1 C1 C2 C3 -1.8(14) . . . . ?
N1 N2 C3 C2 1.5(19) . . . . ?
B1 N2 C3 C2 178.5(6) . . . . ?
C1 C2 C3 N2 0.1(19) . . . . ?
C4 N3 N4 C6 0.0(5) . . . . ?
Fe1 N3 N4 C6 -178.7(3) . . . . ?
C4 N3 N4 B1 -176.0(3) . . . . ?
Fe1 N3 N4 B1 5.3(5) . . . . ?
N4 N3 C4 C5 0.2(6) . . . . ?
Fe1 N3 C4 C5 178.5(4) . . . . ?
N3 C4 C5 C6 -0.3(5) . . . . ?
N3 N4 C6 C5 -0.1(4) . . . . ?
B1 N4 C6 C5 175.3(3) . . . . ?
C4 C5 C6 N4 0.2(4) . . . . ?
C7 N5 N6 C9 1.6(6) . . . . ?
Fe1 N5 N6 C9 -167.5(3) . . . . ?
C7 N5 N6 B1 178.8(4) . . . . ?
Fe1 N5 N6 B1 9.6(6) . . . . ?
N6 N5 C7 C8 -0.9(6) . . . . ?
Fe1 N5 C7 C8 166.8(4) . . . . ?
N5 C7 C8 C9 -0.2(5) . . . . ?
N5 N6 C9 C8 -1.8(5) . . . . ?
B1 N6 C9 C8 -178.2(4) . . . . ?
C7 C8 C9 N6 1.2(4) . . . . ?
C9 N6 B1 N4 -134.4(5) . . . . ?
N5 N6 B1 N4 49.3(5) . . . . ?
C9 N6 B1 N2 112.1(5) . . . . ?
N5 N6 B1 N2 -64.1(4) . . . . ?
C9 N6 B1 C10 -16.1(6) . . . . ?
N5 N6 B1 C10 167.6(4) . . . . ?
C6 N4 B1 N6 125.9(4) . . . . ?
N3 N4 B1 N6 -59.1(4) . . . . ?
C6 N4 B1 N2 -122.0(4) . . . . ?
N3 N4 B1 N2 53.0(4) . . . . ?
C6 N4 B1 C10 2.4(4) . . . . ?
N3 N4 B1 C10 177.5(3) . . . . ?
C3 N2 B1 N6 -116.5(16) . . . . ?
N1 N2 B1 N6 60.2(3) . . . . ?
C3 N2 B1 N4 129.9(16) . . . . ?
N1 N2 B1 N4 -53.3(3) . . . . ?
C3 N2 B1 C10 11.2(16) . . . . ?
N1 N2 B1 C10 -172.03(19) . . . . ?
N6 B1 C10 C11 -34.4(5) . . . . ?
N4 B1 C10 C11 84.2(4) . . . . ?
N2 B1 C10 C11 -157.0(4) . . . . ?
N6 B1 C10 C15 157.6(3) . . . . ?
N4 B1 C10 C15 -83.8(3) . . . . ?
N2 B1 C10 C15 35.0(3) . . . . ?
C15 C10 C11 C12 -2.5(7) . . . . ?
B1 C10 C11 C12 -171.1(4) . . . . ?
C10 C11 C12 C13 1.3(7) . . . . ?
C10 C11 C12 F1 -177.9(5) . . . . ?
C11 C12 C13 F2 179.5(4) . . . . ?
F1 C12 C13 F2 -1.3(5) . . . . ?
C11 C12 C13 C14 0.3(5) . . . . ?
F1 C12 C13 C14 179.5(4) . . . . ?
F2 C13 C14 F3 -0.7(4) . . . . ?
C12 C13 C14 F3 178.5(2) . . . . ?
F2 C13 C14 C15 -179.7(2) . . . . ?
C12 C13 C14 C15 -0.5(4) . . . . ?
F3 C14 C15 C10 -179.8(2) . . . . ?
C13 C14 C15 C10 -0.9(4) . . . . ?
C11 C10 C15 C14 2.3(4) . . . . ?
B1 C10 C15 C14 170.9(2) . . . . ?
C1' N1' N2' C3' 7(6) . . . . ?
Fe1 N1' N2' C3' -163(5) . . . . ?
C1' N1' N2' B1' 176(2) . . . . ?
Fe1 N1' N2' B1' 5.6(17) . . . . ?
N2' N1' C1' C2' -10(4) . . . . ?
Fe1 N1' C1' C2' 159(2) . . . . ?
N1' C1' C2' C3' 10(6) . . . . ?
C1' C2' C3' N2' -5(8) . . . . ?
N1' N2' C3' C2' -1(8) . . . . ?
B1' N2' C3' C2' -168(3) . . . . ?
C4' N3' N4' C6' 1(3) . . . . ?
Fe1 N3' N4' C6' 170.7(15) . . . . ?
C4' N3' N4' B1' -174.4(17) . . . . ?
Fe1 N3' N4' B1' -4(3) . . . . ?
N4' N3' C4' C5' -2(3) . . . . ?
Fe1 N3' C4' C5' -170.6(17) . . . . ?
N3' C4' C5' C6' 2(2) . . . . ?
C4' C5' C6' N4' -1(2) . . . . ?
N3' N4' C6' C5' 1(2) . . . . ?
B1' N4' C6' C5' 174.4(17) . . . . ?
C7' N5' N6' C9' 4(3) . . . . ?
Fe1 N5' N6' C9' 177.9(15) . . . . ?
C7' N5' N6' B1' -175.5(19) . . . . ?
Fe1 N5' N6' B1' -1(3) . . . . ?
N6' N5' C7' C8' -3(3) . . . . ?
Fe1 N5' C7' C8' -176.2(18) . . . . ?
N5' C7' C8' C9' 1(3) . . . . ?
C7' C8' C9' N6' 1(2) . . . . ?
N5' N6' C9' C8' -3(2) . . . . ?
B1' N6' C9' C8' 176.1(19) . . . . ?
N5' N6' B1' N4' 56(2) . . . . ?
C9' N6' B1' N4' -123(2) . . . . ?
N5' N6' B1' N2' -56(2) . . . . ?
C9' N6' B1' N2' 125(2) . . . . ?
N5' N6' B1' C10' -177.6(19) . . . . ?
C9' N6' B1' C10' 4(3) . . . . ?
C6' N4' B1' N6' 135(2) . . . . ?
N3' N4' B1' N6' -52(2) . . . . ?
C6' N4' B1' N2' -111(2) . . . . ?
N3' N4' B1' N2' 62.0(19) . . . . ?
C6' N4' B1' C10' 14(2) . . . . ?
N3' N4' B1' C10' -173.1(16) . . . . ?
C3' N2' B1' N6' -141(6) . . . . ?
N1' N2' B1' N6' 52.7(15) . . . . ?
C3' N2' B1' N4' 104(6) . . . . ?
N1' N2' B1' N4' -62.0(14) . . . . ?
C3' N2' B1' C10' -23(6) . . . . ?
N1' N2' B1' C10' 170.5(11) . . . . ?
N6' B1' C10' C11' -84(3) . . . . ?
N4' B1' C10' C11' 37(3) . . . . ?
N2' B1' C10' C11' 158(3) . . . . ?
N6' B1' C10' C15' 78.1(13) . . . . ?
N4' B1' C10' C15' -160.4(10) . . . . ?
N2' B1' C10' C15' -39.7(11) . . . . ?
C15' C10' C11' C12' 5(5) . . . . ?
B1' C10' C11' C12' 168(3) . . . . ?
C10' C11' C12' C13' -7(5) . . . . ?
C10' C11' C12' F1' 169(3) . . . . ?
C11' C12' C13' F2' -174(3) . . . . ?
F1' C12' C13' F2' 9.9(17) . . . . ?
C11' C12' C13' C14' 4(3) . . . . ?
F1' C12' C13' C14' -171.5(13) . . . . ?
F2' C13' C14' C15' 178.8(9) . . . . ?
C12' C13' C14' C15' 0.1(15) . . . . ?
F2' C13' C14' F3' -1.9(15) . . . . ?
C12' C13' C14' F3' 179.4(9) . . . . ?
F3' C14' C15' C10' 178.9(9) . . . . ?
C13' C14' C15' C10' -1.7(14) . . . . ?
C11' C10' C15' C14' -1(3) . . . . ?
B1' C10' C15' C14' -164.2(9) . . . . ?
